data_7034004
loop_
_publ_author_name
'Han, Lu-Lu'
'Hu, Tuo-Ping'
'Mei, Kai'
'Guo, Zhi-Min'
'Yin, Chen'
'Wang, Ya-Xin'
'Zheng, Jun'
'Wang, Xing-Po'
'Sun, Di'

_publ_section_title
;
 Solvent-controlled three families of Zn(ii) coordination compounds:
 synthesis, crystal structure, solvent-induced structural transformation,
 supramolecular isomerism and photoluminescence.
;
_journal_issue 13
_journal_name_full 'Dalton transactions (Cambridge, England : 2003)'
_journal_page_first 6052
_journal_page_last 6061
_journal_paper_doi 10.1039/c4dt03868a
_journal_volume 44
_journal_year 2015
_chemical_formula_sum 'C18 H17 N5 O7 Zn'
_chemical_formula_weight 480.74
_chemical_name_systematic
; 
 ? 
;
_space_group_IT_number 5
_symmetry_space_group_name_Hall 'C 2y'
_symmetry_space_group_name_H-M 'C 1 2 1'
_atom_sites_solution_hydrogens geom
_atom_sites_solution_primary direct
_atom_sites_solution_secondary difmap
_audit_creation_method SHELXL-97
_audit_update_record
;
2014-12-16 deposited with the CCDC.
2015-02-11 downloaded from the CCDC.
;
_cell_angle_alpha 90.00
_cell_angle_beta 125.503(5)
_cell_angle_gamma 90.00
_cell_formula_units_Z 4
_cell_length_a 20.520(6)
_cell_length_b 10.281(3)
_cell_length_c 13.813(4)
_cell_measurement_temperature 200(2)
_cell_volume 2372.3(12)
_computing_structure_refinement 'SHELXL-97 (Sheldrick, 1997)'
_computing_structure_solution 'SHELXS-97 (Sheldrick, 1990)'
_diffrn_ambient_temperature 200(2)
_diffrn_measured_fraction_theta_full 0.996
_diffrn_measured_fraction_theta_max 0.996
_diffrn_radiation_monochromator graphite
_diffrn_radiation_source 'fine-focus sealed tube'
_diffrn_radiation_type MoK\a
_diffrn_radiation_wavelength 0.71073
_diffrn_reflns_av_R_equivalents 0.0505
_diffrn_reflns_av_sigmaI/netI 0.1119
_diffrn_reflns_limit_h_max 24
_diffrn_reflns_limit_h_min -21
_diffrn_reflns_limit_k_max 11
_diffrn_reflns_limit_k_min -12
_diffrn_reflns_limit_l_max 16
_diffrn_reflns_limit_l_min -16
_diffrn_reflns_number 5943
_diffrn_reflns_theta_full 25.00
_diffrn_reflns_theta_max 25.00
_diffrn_reflns_theta_min 1.81
_exptl_absorpt_coefficient_mu 1.080
_exptl_crystal_density_diffrn 1.346
_exptl_crystal_density_method 'not measured'
_exptl_crystal_F_000 984
_refine_diff_density_max 0.781
_refine_diff_density_min -0.492
_refine_diff_density_rms 0.092
_refine_ls_abs_structure_details 'Flack H D (1983), Acta Cryst. A39, 876-881'
_refine_ls_abs_structure_Flack -0.01(3)
_refine_ls_extinction_method none
_refine_ls_goodness_of_fit_ref 1.009
_refine_ls_hydrogen_treatment mixed
_refine_ls_matrix_type full
_refine_ls_number_parameters 327
_refine_ls_number_reflns 3910
_refine_ls_number_restraints 122
_refine_ls_restrained_S_all 1.004
_refine_ls_R_factor_all 0.1005
_refine_ls_R_factor_gt 0.0677
_refine_ls_shift/su_max 0.001
_refine_ls_shift/su_mean 0.000
_refine_ls_structure_factor_coef Fsqd
_refine_ls_weighting_details 'calc w=1/[\s^2^(Fo^2^)+(0.0851P)^2^+0.0000P] where P=(Fo^2^+2Fc^2^)/3'
_refine_ls_weighting_scheme calc
_refine_ls_wR_factor_gt 0.1510
_refine_ls_wR_factor_ref 0.1720
_reflns_number_gt 2778
_reflns_number_total 3910
_reflns_threshold_expression >2sigma(I)
_cod_data_source_file c4dt03868a2.cif
_cod_data_source_block p5
_cod_depositor_comments 'Adding full bibliography for 7034000--7034005.cif.'
_cod_original_cell_volume 2372.2(13)
_cod_database_code 7034004

loop_
_symmetry_equiv_pos_as_xyz
'x, y, z'
'-x, y, -z'
'x+1/2, y+1/2, z'
'-x+1/2, y+1/2, -z'

loop_
_atom_site_label
_atom_site_type_symbol
_atom_site_fract_x
_atom_site_fract_y
_atom_site_fract_z
_atom_site_U_iso_or_equiv
_atom_site_adp_type
_atom_site_occupancy
_atom_site_symmetry_multiplicity
_atom_site_calc_flag
_atom_site_refinement_flags
Zn1 Zn 0.74492(5) 0.04775(8) 0.88286(7) 0.0345(3) Uani 1 1 d .
C12 C 0.7601(4) 0.0466(12) 1.1934(6) 0.0348(15) Uani 1 1 d .
N1 N 0.8682(4) 0.2497(6) 1.0209(6) 0.0401(17) Uani 1 1 d .
H1D H 0.8413 0.2746 1.0493 0.048 Uiso 1 1 calc R
N2 N 0.8391(4) 0.1624(7) 0.9320(6) 0.0405(18) Uani 1 1 d .
N5 N 0.7446(6) -0.1525(9) 1.4041(8) 0.0698(19) Uani 1 1 d U
C11 C 0.7644(5) 0.0265(12) 1.0882(8) 0.047(3) Uani 1 1 d .
C4 C 0.9400(6) 0.2947(10) 1.0619(9) 0.044(2) Uani 1 1 d .
C17 C 0.7569(7) 0.1702(10) 1.2298(9) 0.045(3) Uani 1 1 d .
C13 C 0.7572(6) -0.0615(10) 1.2519(9) 0.041(3) Uani 1 1 d .
H13 H 0.7619 -0.1471 1.2306 0.050 Uiso 1 1 calc R
C16 C 0.7486(8) 0.1876(10) 1.3223(11) 0.064(3) Uani 1 1 d .
H16 H 0.7482 0.2730 1.3482 0.077 Uiso 1 1 calc R
C3 C 0.9613(5) 0.2365(8) 0.9929(8) 0.040(2) Uani 1 1 d .
C5 C 0.9847(6) 0.3917(11) 1.1603(10) 0.075(4) Uani 1 1 d .
H5A H 0.9529 0.4714 1.1388 0.112 Uiso 1 1 calc R
H5B H 1.0359 0.4118 1.1733 0.112 Uiso 1 1 calc R
H5C H 0.9946 0.3554 1.2333 0.112 Uiso 1 1 calc R
C2 C 0.8981(5) 0.1538(8) 0.9156(8) 0.036(2) Uani 1 1 d .
C15 C 0.7412(8) 0.0839(9) 1.3755(10) 0.068(4) Uani 1 1 d .
H15 H 0.7321 0.0952 1.4350 0.081 Uiso 1 1 calc R
C1 C 0.8893(6) 0.0670(12) 0.8214(8) 0.061(3) Uani 1 1 d .
H1A H 0.9148 -0.0170 0.8566 0.091 Uiso 1 1 calc R
H1B H 0.9149 0.1078 0.7873 0.091 Uiso 1 1 calc R
H1C H 0.8323 0.0534 0.7586 0.091 Uiso 1 1 calc R
C14 C 0.7475(7) -0.0415(10) 1.3403(9) 0.046(3) Uani 1 1 d .
O3 O 0.8337(4) 0.2977(6) 1.1840(5) 0.0488(16) Uani 1 1 d .
N3 N 0.6445(4) 0.1232(7) 0.7407(6) 0.0444(18) Uani 1 1 d .
C7 C 0.5980(5) 0.0998(8) 0.6236(8) 0.0472(17) Uani 1 1 d U
N4 N 0.6137(14) 0.237(2) 0.750(2) 0.054(2) Uani 0.50 1 d PU
H4A H 0.6469 0.2967 0.8044 0.065 Uiso 0.50 1 d PR
C8 C 0.5324(5) 0.1823(9) 0.5644(8) 0.0523(16) Uani 1 1 d U
C9 C 0.5457(14) 0.278(2) 0.640(2) 0.0548(19) Uani 0.50 1 d PU
O2 O 0.8030(5) -0.0718(7) 1.0907(7) 0.071(2) Uani 1 1 d .
C6 C 0.6191(6) -0.0059(11) 0.5713(9) 0.072(4) Uani 1 1 d U
H6A H 0.6773 -0.0091 0.6132 0.107 Uiso 1 1 calc R
H6B H 0.5936 0.0121 0.4868 0.107 Uiso 1 1 calc R
H6C H 0.6001 -0.0897 0.5797 0.107 Uiso 1 1 calc R
C10A C 0.4743(12) 0.3411(19) 0.6504(17) 0.057(2) Uani 0.50 1 d PU
H10A H 0.4906 0.3618 0.7293 0.085 Uiso 0.50 1 d PR
H10B H 0.4759 0.4183 0.6127 0.085 Uiso 0.50 1 d PR
H10C H 0.4208 0.3070 0.6050 0.085 Uiso 0.50 1 d PR
C18 C 0.7739(6) 0.2899(8) 1.1851(8) 0.043(2) Uani 1 1 d .
O1 O 0.7265(4) 0.1020(6) 1.0028(5) 0.0455(16) Uani 1 1 d .
O4 O 0.7259(4) 0.3857(5) 1.1579(5) 0.0444(15) Uani 1 1 d .
C10 C 0.5071(12) 0.4025(19) 0.6366(18) 0.058(2) Uani 0.50 1 d PU
H10D H 0.4618 0.4185 0.5564 0.087 Uiso 0.50 1 d PR
H10E H 0.4893 0.3933 0.6870 0.087 Uiso 0.50 1 d PR
H10 H 0.5437 0.4742 0.6638 0.087 Uiso 0.50 1 d PR
O1W O 0.4284(12) 0.299(3) 0.0546(19) 0.146(8) Uiso 0.60 1 d P
O1WA O 0.456(2) 0.226(4) -0.002(4) 0.205(16) Uiso 0.40 1 d P
N4A N 0.6003(14) 0.209(2) 0.757(2) 0.054(2) Uani 0.50 1 d PU
H4B H 0.6060 0.2121 0.8267 0.065 Uiso 0.50 1 d PR
C9A C 0.5334(14) 0.242(2) 0.661(2) 0.0544(19) Uani 0.50 1 d PU
O5 O 0.7558(11) -0.1250(14) 1.5014(14) 0.070(2) Uani 0.50 1 d PU
O6 O 0.7343(9) -0.2639(14) 1.3621(12) 0.069(2) Uani 0.50 1 d PDU
O5A O 0.6990(11) -0.1432(14) 1.4410(14) 0.070(2) Uani 0.50 1 d PU
O6A O 0.7856(9) -0.2553(14) 1.4121(13) 0.069(2) Uani 0.50 1 d PDU

loop_
_atom_site_aniso_label
_atom_site_aniso_U_11
_atom_site_aniso_U_22
_atom_site_aniso_U_33
_atom_site_aniso_U_23
_atom_site_aniso_U_13
_atom_site_aniso_U_12
Zn1 0.0485(5) 0.0329(5) 0.0360(5) -0.0035(7) 0.0325(4) -0.0029(7)
C12 0.054(4) 0.035(4) 0.031(4) 0.007(6) 0.034(3) 0.006(7)
N1 0.052(5) 0.040(4) 0.051(5) -0.007(4) 0.043(4) -0.003(4)
N2 0.056(5) 0.038(4) 0.049(5) -0.007(4) 0.043(4) -0.004(4)
N5 0.139(6) 0.044(3) 0.069(4) 0.003(3) 0.085(4) -0.012(4)
C11 0.047(5) 0.067(9) 0.042(5) 0.007(6) 0.035(4) 0.008(6)
C4 0.045(5) 0.052(6) 0.056(6) -0.016(5) 0.042(5) -0.016(4)
C17 0.080(8) 0.032(6) 0.041(6) 0.001(5) 0.047(6) -0.003(5)
C13 0.058(7) 0.037(6) 0.045(6) 0.003(5) 0.039(6) -0.005(5)
C16 0.131(10) 0.020(5) 0.088(8) 0.000(5) 0.091(8) 0.001(6)
C3 0.047(5) 0.040(5) 0.052(6) 0.004(4) 0.040(5) 0.001(4)
C5 0.084(8) 0.075(8) 0.098(9) -0.047(7) 0.071(8) -0.040(6)
C2 0.039(5) 0.042(5) 0.049(5) -0.004(4) 0.037(4) 0.003(4)
C15 0.141(10) 0.037(8) 0.079(8) 0.002(5) 0.095(8) 0.000(6)
C1 0.079(6) 0.070(8) 0.069(6) -0.022(6) 0.063(5) -0.022(7)
C14 0.082(7) 0.029(6) 0.052(6) 0.011(5) 0.054(6) 0.002(5)
O3 0.078(5) 0.042(4) 0.054(4) -0.001(3) 0.053(4) -0.003(3)
N3 0.054(5) 0.039(4) 0.037(4) -0.009(3) 0.024(4) 0.000(3)
C7 0.054(4) 0.047(4) 0.043(3) -0.001(3) 0.030(3) -0.001(3)
N4 0.057(4) 0.048(4) 0.047(3) -0.004(3) 0.025(3) 0.004(3)
C8 0.056(3) 0.048(4) 0.046(3) -0.002(3) 0.026(2) 0.002(3)
C9 0.057(4) 0.048(4) 0.048(3) -0.004(3) 0.024(3) 0.004(3)
O2 0.128(7) 0.046(4) 0.083(6) 0.008(4) 0.087(6) 0.027(4)
C6 0.082(8) 0.087(9) 0.035(6) -0.002(5) 0.029(6) 0.036(6)
C10A 0.058(4) 0.049(4) 0.049(3) -0.004(3) 0.023(3) 0.004(3)
C18 0.084(7) 0.028(5) 0.043(5) 0.004(4) 0.050(6) 0.004(5)
O1 0.059(4) 0.056(4) 0.034(3) 0.008(3) 0.034(3) 0.006(3)
O4 0.076(4) 0.033(4) 0.053(4) 0.012(3) 0.053(4) 0.008(3)
C10 0.059(4) 0.049(4) 0.050(3) -0.004(3) 0.022(3) 0.004(3)
N4A 0.057(4) 0.048(4) 0.047(3) -0.004(3) 0.025(3) 0.004(3)
C9A 0.057(4) 0.048(4) 0.047(3) -0.004(3) 0.024(3) 0.004(3)
O5 0.140(6) 0.044(3) 0.069(4) 0.003(3) 0.084(4) -0.012(4)
O6 0.139(6) 0.044(3) 0.069(4) 0.003(3) 0.085(4) -0.011(4)
O5A 0.139(6) 0.044(3) 0.069(4) 0.003(3) 0.085(4) -0.012(4)
O6A 0.139(6) 0.044(3) 0.069(4) 0.003(3) 0.085(4) -0.011(4)

loop_
_atom_type_symbol
_atom_type_description
_atom_type_scat_dispersion_real
_atom_type_scat_dispersion_imag
_atom_type_scat_source
C C 0.0033 0.0016 'International Tables Vol C Tables 4.2.6.8 and 6.1.1.4'
H H 0.0000 0.0000 'International Tables Vol C Tables 4.2.6.8 and 6.1.1.4'
N N 0.0061 0.0033 'International Tables Vol C Tables 4.2.6.8 and 6.1.1.4'
O O 0.0106 0.0060 'International Tables Vol C Tables 4.2.6.8 and 6.1.1.4'
Zn Zn 0.2839 1.4301 'International Tables Vol C Tables 4.2.6.8 and 6.1.1.4'

loop_
_geom_angle_atom_site_label_1
_geom_angle_atom_site_label_2
_geom_angle_atom_site_label_3
_geom_angle
_geom_angle_site_symmetry_1
_geom_angle_site_symmetry_3
O4 Zn1 O1 135.9(2) 4_647 .
O4 Zn1 N3 111.1(3) 4_647 .
O1 Zn1 N3 97.1(3) . .
O4 Zn1 N2 101.6(3) 4_647 .
O1 Zn1 N2 99.5(3) . .
N3 Zn1 N2 110.1(3) . .
C17 C12 C13 119.6(7) . .
C17 C12 C11 121.0(9) . .
C13 C12 C11 119.4(10) . .
C4 N1 N2 114.7(7) . .
C2 N2 N1 103.3(7) . .
C2 N2 Zn1 132.8(6) . .
N1 N2 Zn1 121.7(5) . .
O6 N5 O5 125.5(11) . .
O6 N5 O5A 106.5(12) . .
O5 N5 O5A 45.0(9) . .
O6 N5 O6A 39.4(5) . .
O5 N5 O6A 112.3(12) . .
O5A N5 O6A 126.6(11) . .
O6 N5 C14 119.5(9) . .
O5 N5 C14 114.9(10) . .
O5A N5 C14 117.9(11) . .
O6A N5 C14 115.4(10) . .
O1 C11 O2 124.1(8) . .
O1 C11 C12 118.2(9) . .
O2 C11 C12 117.6(9) . .
N1 C4 C3 105.8(8) . .
N1 C4 C5 124.6(8) . .
C3 C4 C5 129.6(8) . .
C12 C17 C16 120.5(9) . .
C12 C17 C18 122.0(8) . .
C16 C17 C18 116.9(9) . .
C14 C13 C12 118.5(10) . .
C15 C16 C17 120.6(10) . .
C2 C3 C4 105.3(7) . .
C2 C3 C3 123.5(7) . 2_757
C4 C3 C3 130.3(9) . 2_757
N2 C2 C3 110.9(7) . .
N2 C2 C1 120.9(8) . .
C3 C2 C1 128.2(7) . .
C16 C15 C14 118.1(9) . .
C13 C14 C15 122.5(9) . .
C13 C14 N5 120.0(9) . .
C15 C14 N5 117.5(8) . .
C7 N3 N4A 103.7(13) . .
C7 N3 N4 102.7(12) . .
N4A N3 N4 18.8(12) . .
C7 N3 Zn1 136.2(6) . .
N4A N3 Zn1 119.3(12) . .
N4 N3 Zn1 120.5(11) . .
N3 C7 C8 111.7(8) . .
N3 C7 C6 120.6(8) . .
C8 C7 C6 127.7(9) . .
C9A N4 N3 109(2) . .
C9A N4 C9 25.5(12) . .
N3 N4 C9 112.1(19) . .
C9 C8 C7 107.5(13) . .
C9 C8 C9A 24.9(12) . .
C7 C8 C9A 103.0(12) . .
C9 C8 C8 124.7(12) . 2_656
C7 C8 C8 126.6(9) . 2_656
C9A C8 C8 128.8(13) . 2_656
C9A C9 C8 88(4) . .
C9A C9 N4 74(4) . .
C8 C9 N4 104.4(18) . .
C9A C9 C10 100(4) . .
C8 C9 C10 138.0(19) . .
N4 C9 C10 117.6(19) . .
C9A C9 N4A 57(3) . .
C8 C9 N4A 100.3(18) . .
N4 C9 N4A 17.3(13) . .
C10 C9 N4A 119(2) . .
C9A C9 C10A 64(4) . .
C8 C9 C10A 123.7(18) . .
N4 C9 C10A 112.7(18) . .
C10 C9 C10A 36.7(11) . .
N4A C9 C10A 103.0(18) . .
C10 C10A C9A 81.8(19) . .
C10 C10A C9 61.3(17) . .
C9A C10A C9 21.2(11) . .
O3 C18 O4 122.9(8) . .
O3 C18 C17 121.7(9) . .
O4 C18 C17 115.2(8) . .
C11 O1 Zn1 107.5(6) . .
C18 O4 Zn1 115.2(5) . 4_657
C10A C10 C9 82(2) . .
C10A C10 C9A 62.1(17) . .
C9 C10 C9A 20.7(11) . .
O1W O1WA O1WA 135(3) . 2_655
C9A N4A N3 114(2) . .
C9A N4A C9 23.6(14) . .
N3 N4A C9 106(2) . .
C9 C9A N4A 99(4) . .
C9 C9A N4 80(4) . .
N4A C9A N4 19.2(14) . .
C9 C9A C8 67(4) . .
N4A C9A C8 105.9(19) . .
N4 C9A C8 100(2) . .
C9 C9A C10A 94(4) . .
N4A C9A C10A 126(2) . .
N4 C9A C10A 126(2) . .
C8 C9A C10A 127.4(18) . .
C9 C9A C10 59(4) . .
N4A C9A C10 118.9(19) . .
N4 C9A C10 106.8(19) . .
C8 C9A C10 113.1(16) . .
C10A C9A C10 36.1(11) . .
O5A O5 N5 70.0(13) . .
O6A O6 N5 74.7(17) . .
O5 O5A N5 65.0(13) . .
O6 O6A N5 65.9(16) . .

loop_
_geom_bond_atom_site_label_1
_geom_bond_atom_site_label_2
_geom_bond_distance
_geom_bond_site_symmetry_2
Zn1 O4 1.961(5) 4_647
Zn1 O1 1.981(5) .
Zn1 N3 2.001(7) .
Zn1 N2 2.015(7) .
C12 C17 1.383(16) .
C12 C13 1.396(15) .
C12 C11 1.520(11) .
N1 C4 1.318(11) .
N1 N2 1.349(9) .
N2 C2 1.357(10) .
N5 O6 1.245(17) .
N5 O5 1.257(15) .
N5 O5A 1.303(15) .
N5 O6A 1.315(17) .
N5 C14 1.464(12) .
C11 O1 1.239(11) .
C11 O2 1.272(12) .
C4 C3 1.394(11) .
C4 C5 1.495(12) .
C17 C16 1.394(14) .
C17 C18 1.505(13) .
C13 C14 1.362(13) .
C16 C15 1.352(12) .
C3 C2 1.392(11) .
C3 C3 1.481(15) 2_757
C2 C1 1.501(12) .
C15 C14 1.410(15) .
O3 C18 1.240(10) .
N3 C7 1.338(11) .
N3 N4A 1.38(3) .
N3 N4 1.37(3) .
C7 C8 1.386(12) .
C7 C6 1.501(12) .
N4 C9A 1.37(4) .
N4 C9 1.40(3) .
C8 C9 1.34(2) .
C8 C9A 1.46(2) .
C8 C8 1.478(18) 2_656
C9 C9A 0.61(3) .
C9 C10 1.49(3) .
C9 N4A 1.51(4) .
C9 C10A 1.69(3) .
C10A C10 1.02(3) .
C10A C9A 1.52(3) .
C18 O4 1.285(10) .
O4 Zn1 1.961(5) 4_657
C10 C9A 1.71(3) .
O1W O1WA 1.42(4) .
O1WA O1WA 1.77(8) 2_655
N4A C9A 1.28(3) .
O5 O5A 0.980(19) .
O6 O6A 0.866(9) .

loop_
_geom_torsion_atom_site_label_1
_geom_torsion_atom_site_label_2
_geom_torsion_atom_site_label_3
_geom_torsion_atom_site_label_4
_geom_torsion
_geom_torsion_site_symmetry_1
_geom_torsion_site_symmetry_4
C4 N1 N2 C2 -0.8(10) . .
C4 N1 N2 Zn1 164.6(7) . .
O4 Zn1 N2 C2 16.3(9) 4_647 .
O1 Zn1 N2 C2 157.3(8) . .
N3 Zn1 N2 C2 -101.5(8) . .
O4 Zn1 N2 N1 -144.1(6) 4_647 .
O1 Zn1 N2 N1 -3.1(7) . .
N3 Zn1 N2 N1 98.2(7) . .
C17 C12 C11 O1 -36.3(13) . .
C13 C12 C11 O1 142.0(10) . .
C17 C12 C11 O2 147.8(10) . .
C13 C12 C11 O2 -34.0(12) . .
N2 N1 C4 C3 1.9(11) . .
N2 N1 C4 C5 -179.7(10) . .
C13 C12 C17 C16 -1.7(14) . .
C11 C12 C17 C16 176.6(10) . .
C13 C12 C17 C18 169.3(11) . .
C11 C12 C17 C18 -12.5(15) . .
C17 C12 C13 C14 3.0(12) . .
C11 C12 C13 C14 -175.3(9) . .
C12 C17 C16 C15 -2(2) . .
C18 C17 C16 C15 -173.4(12) . .
N1 C4 C3 C2 -2.2(10) . .
C5 C4 C3 C2 179.6(11) . .
N1 C4 C3 C3 -171.2(7) . 2_757
C5 C4 C3 C3 10.6(17) . 2_757
N1 N2 C2 C3 -0.8(9) . .
Zn1 N2 C2 C3 -163.7(6) . .
N1 N2 C2 C1 -178.9(8) . .
Zn1 N2 C2 C1 18.2(13) . .
C4 C3 C2 N2 1.9(10) . .
C3 C3 C2 N2 171.8(8) 2_757 .
C4 C3 C2 C1 179.9(10) . .
C3 C3 C2 C1 -10.2(15) 2_757 .
C17 C16 C15 C14 4(2) . .
C12 C13 C14 C15 -0.8(17) . .
C12 C13 C14 N5 -179.7(9) . .
C16 C15 C14 C13 -2.8(19) . .
C16 C15 C14 N5 176.1(13) . .
O6 N5 C14 C13 -14.8(18) . .
O5 N5 C14 C13 162.8(13) . .
O5A N5 C14 C13 -146.7(12) . .
O6A N5 C14 C13 29.6(16) . .
O6 N5 C14 C15 166.2(13) . .
O5 N5 C14 C15 -16.2(18) . .
O5A N5 C14 C15 34.3(17) . .
O6A N5 C14 C15 -149.3(12) . .
O4 Zn1 N3 C7 -9.7(10) 4_647 .
O1 Zn1 N3 C7 -155.1(9) . .
N2 Zn1 N3 C7 102.0(9) . .
O4 Zn1 N3 N4A 158.5(9) 4_647 .
O1 Zn1 N3 N4A 13.1(10) . .
N2 Zn1 N3 N4A -89.8(10) . .
O4 Zn1 N3 N4 -179.8(10) 4_647 .
O1 Zn1 N3 N4 34.8(11) . .
N2 Zn1 N3 N4 -68.1(11) . .
N4A N3 C7 C8 9.0(12) . .
N4 N3 C7 C8 -10.3(13) . .
Zn1 N3 C7 C8 178.4(7) . .
N4A N3 C7 C6 -170.5(11) . .
N4 N3 C7 C6 170.2(11) . .
Zn1 N3 C7 C6 -1.1(14) . .
C7 N3 N4 C9A 30.8(18) . .
N4A N3 N4 C9A -64(6) . .
Zn1 N3 N4 C9A -156.2(13) . .
C7 N3 N4 C9 3.8(17) . .
N4A N3 N4 C9 -91(6) . .
Zn1 N3 N4 C9 176.8(12) . .
N3 C7 C8 C9 13.5(14) . .
C6 C7 C8 C9 -167.1(13) . .
N3 C7 C8 C9A -11.9(13) . .
C6 C7 C8 C9A 167.6(12) . .
N3 C7 C8 C8 -178.4(9) . 2_656
C6 C7 C8 C8 1.0(17) . 2_656
C7 C8 C9 C9A -83(4) . .
C8 C8 C9 C9A 109(4) 2_656 .
C7 C8 C9 N4 -10.0(18) . .
C9A C8 C9 N4 73(4) . .
C8 C8 C9 N4 -178.4(14) 2_656 .
C7 C8 C9 C10 174(2) . .
C9A C8 C9 C10 -103(5) . .
C8 C8 C9 C10 6(4) 2_656 .
C7 C8 C9 N4A -27.2(18) . .
C9A C8 C9 N4A 56(3) . .
C8 C8 C9 N4A 164.5(14) 2_656 .
C7 C8 C9 C10A -140.5(16) . .
C9A C8 C9 C10A -57(4) . .
C8 C8 C9 C10A 51(2) 2_656 .
N3 N4 C9 C9A 88(4) . .
C9A N4 C9 C8 -84(4) . .
N3 N4 C9 C8 4(2) . .
C9A N4 C9 C10 93(4) . .
N3 N4 C9 C10 -179.0(17) . .
C9A N4 C9 N4A -6(6) . .
N3 N4 C9 N4A 82(6) . .
C9A N4 C9 C10A 53(3) . .
N3 N4 C9 C10A 140.7(16) . .
C9A C9 C10A C10 164(5) . .
C8 C9 C10A C10 -127(2) . .
N4 C9 C10A C10 106(2) . .
N4A C9 C10A C10 121(2) . .
C8 C9 C10A C9A 69(4) . .
N4 C9 C10A C9A -58(4) . .
C10 C9 C10A C9A -164(5) . .
N4A C9 C10A C9A -43(3) . .
C12 C17 C18 O3 -48.2(15) . .
C16 C17 C18 O3 123.1(12) . .
C12 C17 C18 O4 137.2(10) . .
C16 C17 C18 O4 -51.5(14) . .
O2 C11 O1 Zn1 -4.1(12) . .
C12 C11 O1 Zn1 -179.7(7) . .
O4 Zn1 O1 C11 24.8(8) 4_647 .
N3 Zn1 O1 C11 155.3(6) . .
N2 Zn1 O1 C11 -92.9(6) . .
O3 C18 O4 Zn1 -1.2(11) . 4_657
C17 C18 O4 Zn1 173.3(6) . 4_657
C9A C10A C10 C9 5.7(16) . .
C9 C10A C10 C9A -5.7(16) . .
C9A C9 C10 C10A -14(4) . .
C8 C9 C10 C10A 84(3) . .
N4 C9 C10 C10A -92(2) . .
N4A C9 C10 C10A -72(2) . .
C8 C9 C10 C9A 99(5) . .
N4 C9 C10 C9A -77(4) . .
N4A C9 C10 C9A -58(4) . .
C10A C9 C10 C9A 14(4) . .
C7 N3 N4A C9A -2.1(18) . .
N4 N3 N4A C9A 87(6) . .
Zn1 N3 N4A C9A -173.7(13) . .
C7 N3 N4A C9 -25.6(16) . .
N4 N3 N4A C9 64(6) . .
Zn1 N3 N4A C9 162.8(12) . .
C8 C9 N4A C9A -81(4) . .
N4 C9 N4A C9A 173(7) . .
C10 C9 N4A C9A 83(4) . .
C10A C9 N4A C9A 47(4) . .
C9A C9 N4A N3 115(4) . .
C8 C9 N4A N3 33.4(19) . .
N4 C9 N4A N3 -72(6) . .
C10 C9 N4A N3 -162.6(16) . .
C10A C9 N4A N3 161.7(13) . .
C8 C9 C9A N4A 103(2) . .
N4 C9 C9A N4A -2(2) . .
C10 C9 C9A N4A -118(2) . .
C10A C9 C9A N4A -128(3) . .
C8 C9 C9A N4 105.4(16) . .
C10 C9 C9A N4 -116(2) . .
N4A C9 C9A N4 2(2) . .
C10A C9 C9A N4 -126(2) . .
N4 C9 C9A C8 -105.4(16) . .
C10 C9 C9A C8 139(2) . .
N4A C9 C9A C8 -103(2) . .
C10A C9 C9A C8 129.0(14) . .
C8 C9 C9A C10A -129.0(14) . .
N4 C9 C9A C10A 126(2) . .
C10 C9 C9A C10A 10(3) . .
N4A C9 C9A C10A 128(3) . .
C8 C9 C9A C10 -139(2) . .
N4 C9 C9A C10 116(2) . .
N4A C9 C9A C10 118(2) . .
C10A C9 C9A C10 -10(3) . .
N3 N4A C9A C9 -74(4) . .
N3 N4A C9A N4 -80(6) . .
C9 N4A C9A N4 -6(7) . .
N3 N4A C9A C8 -5(2) . .
C9 N4A C9A C8 68(4) . .
N3 N4A C9A C10A -176.2(17) . .
C9 N4A C9A C10A -103(5) . .
N3 N4A C9A C10 -133.9(18) . .
C9 N4A C9A C10 -60(4) . .
N3 N4 C9A C9 -102(4) . .
N3 N4 C9A N4A 72(6) . .
C9 N4 C9A N4A 174(7) . .
N3 N4 C9A C8 -37.4(19) . .
C9 N4 C9A C8 64(3) . .
N3 N4 C9A C10A 169.9(17) . .
C9 N4 C9A C10A -89(4) . .
N3 N4 C9A C10 -155.5(15) . .
C9 N4 C9A C10 -54(3) . .
C7 C8 C9A C9 104(4) . .
C8 C8 C9A C9 -90(4) 2_656 .
C9 C8 C9A N4A -94(4) . .
C7 C8 C9A N4A 10.0(18) . .
C8 C8 C9A N4A 176.1(12) 2_656 .
C9 C8 C9A N4 -75(4) . .
C7 C8 C9A N4 28.7(17) . .
C8 C8 C9A N4 -165.1(12) 2_656 .
C9 C8 C9A C10A 77(4) . .
C7 C8 C9A C10A -179.2(18) . .
C8 C8 C9A C10A -13(3) 2_656 .
C9 C8 C9A C10 38(3) . .
C7 C8 C9A C10 142.0(15) . .
C8 C8 C9A C10 -52(2) 2_656 .
C10 C10A C9A C9 -14(4) . .
C10 C10A C9A N4A 91(3) . .
C9 C10A C9A N4A 105(5) . .
C10 C10A C9A N4 67(3) . .
C9 C10A C9A N4 81(4) . .
C10 C10A C9A C8 -78(3) . .
C9 C10A C9A C8 -64(4) . .
C9 C10A C9A C10 14(4) . .
C10A C10 C9A C9 164(5) . .
C10A C10 C9A N4A -112(3) . .
C9 C10 C9A N4A 84(4) . .
C10A C10 C9A N4 -129(2) . .
C9 C10 C9A N4 68(4) . .
C10A C10 C9A C8 122(2) . .
C9 C10 C9A C8 -41(3) . .
C9 C10 C9A C10A -164(5) . .
O6 N5 O5 O5A -77(2) . .
O6A N5 O5 O5A -120.1(16) . .
C14 N5 O5 O5A 105.3(15) . .
O5 N5 O6 O6A -82(2) . .
O5A N5 O6 O6A -128.2(17) . .
C14 N5 O6 O6A 95.1(18) . .
O6 N5 O5A O5 124.1(16) . .
O6A N5 O5A O5 85.7(19) . .
C14 N5 O5A O5 -98.4(16) . .
O5 N5 O6A O6 119.4(18) . .
O5A N5 O6A O6 70(2) . .
C14 N5 O6A O6 -106.2(17) . .
